data_7127636
loop_
_publ_author_name
'Takemoto, Shin'
'Yoshii, Kaname'
'Yamano, Takahiro'
'Tsurusaki, Akihiro'
'Matsuzaka, Hiroyuki'

_publ_section_title
;
 Metal-metal multiple bond formation induced by \s-acceptor Lewis acid
 ligands.
;
_journal_issue 7
_journal_name_full 'Chemical communications (Cambridge, England)'
_journal_page_first 923
_journal_page_last 926
_journal_paper_doi 10.1039/d0cc07278h
_journal_volume 57
_journal_year 2021
_chemical_formula_moiety 'C33 H42 Cl F3 N2 O3 Ru2 S Sn'
_chemical_formula_sum 'C33 H42 Cl F3 N2 O3 Ru2 S Sn'
_chemical_formula_weight 960.04
_space_group_crystal_system monoclinic
_space_group_IT_number 14
_space_group_name_Hall '-P 2ybc'
_space_group_name_H-M_alt 'P 1 21/c 1'
_atom_sites_solution_hydrogens geom
_atom_sites_solution_primary direct
_atom_sites_solution_secondary difmap
_audit_update_record
;
2020-10-29 deposited with the CCDC.	2020-12-18 downloaded from the CCDC.
;
_cell_angle_alpha 90.0000
_cell_angle_beta 94.863(7)
_cell_angle_gamma 90.0000
_cell_formula_units_Z 8
_cell_length_a 21.6780(5)
_cell_length_b 15.5432(4)
_cell_length_c 21.2981(5)
_cell_measurement_reflns_used 83583
_cell_measurement_temperature 173
_cell_measurement_theta_max 27.43
_cell_measurement_theta_min 3.06
_cell_volume 7150.5(3)
_computing_cell_refinement 'RAPID AUTO'
_computing_data_collection 'RAPID AUTO (Rigaku, ????)'
_computing_data_reduction 'RAPID AUTO'
_computing_molecular_graphics 'CrystalStructure 4.1.1'
_computing_publication_material 'CrystalStructure 4.1.1 (Rigaku, 2015)'
_computing_structure_refinement 'SHELXL97 (Sheldrick, 2008)'
_computing_structure_solution 'SHELXS97 (Sheldrick, 2008)'
_diffrn_ambient_temperature 173
_diffrn_detector_area_resol_mean 10.000
_diffrn_measured_fraction_theta_full 0.998
_diffrn_measured_fraction_theta_max 0.997
_diffrn_measurement_device_type 'Rigaku R-AXIS RAPID'
_diffrn_measurement_method \w
_diffrn_radiation_type 'Mo K\a'
_diffrn_radiation_wavelength 0.71075
_diffrn_reflns_av_R_equivalents 0.0412
_diffrn_reflns_Laue_measured_fraction_full 0.998
_diffrn_reflns_Laue_measured_fraction_max 0.997
_diffrn_reflns_limit_h_max 28
_diffrn_reflns_limit_h_min -28
_diffrn_reflns_limit_k_max 20
_diffrn_reflns_limit_k_min -20
_diffrn_reflns_limit_l_max 27
_diffrn_reflns_limit_l_min -26
_diffrn_reflns_number 102766
_diffrn_reflns_point_group_measured_fraction_full 0.998
_diffrn_reflns_point_group_measured_fraction_max 0.997
_diffrn_reflns_theta_full 25.242
_diffrn_reflns_theta_max 27.429
_diffrn_reflns_theta_min 3.094
_diffrn_standards_number 0
_exptl_absorpt_coefficient_mu 1.711
_exptl_absorpt_correction_T_max 0.966
_exptl_absorpt_correction_T_min 0.629
_exptl_absorpt_correction_type multi-scan
_exptl_absorpt_process_details 'ABSCOR (Rigaku, 1995)'
_exptl_crystal_colour black
_exptl_crystal_density_diffrn 1.783
_exptl_crystal_density_method 'not measured'
_exptl_crystal_description platelet
_exptl_crystal_F_000 3808.00
_exptl_crystal_size_max 0.400
_exptl_crystal_size_mid 0.200
_exptl_crystal_size_min 0.020
_refine_diff_density_max 4.80
_refine_diff_density_min -2.62
_refine_ls_extinction_method none
_refine_ls_goodness_of_fit_ref 1.030
_refine_ls_hydrogen_treatment constr
_refine_ls_number_parameters 829
_refine_ls_number_reflns 16257
_refine_ls_number_restraints 0
_refine_ls_R_factor_all 0.0679
_refine_ls_R_factor_gt 0.0480
_refine_ls_shift/su_max 0.001
_refine_ls_structure_factor_coef Fsqd
_refine_ls_weighting_details 'w = 1/[\s^2^(Fo^2^)+(0.0322P)^2^+67.1088P] where P=(Fo^2^+2Fc^2^)/3'
_refine_ls_weighting_scheme calc
_refine_ls_wR_factor_gt 0.1046
_refine_ls_wR_factor_ref 0.1149
_reflns_Friedel_coverage 0.000
_reflns_number_gt 12506
_reflns_number_total 16257
_reflns_threshold_expression F^2^>2.0\s(F^2^)
_cod_data_source_file d0cc07278h2.cif
_cod_data_source_block Ru2SnClOTf-4
_cod_depositor_comments 'Adding full bibliography for 7127634--7127637.cif.'
_cod_database_code 7127636

loop_
_space_group_symop_id
_space_group_symop_operation_xyz
1 +X,+Y,+Z
2 -X,1/2+Y,1/2-Z
3 -X,-Y,-Z
4 +X,-1/2-Y,-1/2+Z

loop_
_atom_site_label
_atom_site_type_symbol
_atom_site_fract_x
_atom_site_fract_y
_atom_site_fract_z
_atom_site_U_iso_or_equiv
_atom_site_adp_type
_atom_site_occupancy
_atom_site_site_symmetry_order
_atom_site_calc_flag
_atom_site_refinement_flags_posn
_atom_site_refinement_flags_adp
_atom_site_refinement_flags_occupancy
_atom_site_disorder_assembly
_atom_site_disorder_group
Sn1 Sn 0.17047(2) 0.31436(2) 0.24510(2) 0.02264(9) Uani 1 1 d . . . . .
Sn2 Sn 0.32874(2) 0.66508(2) 0.25632(2) 0.02224(9) Uani 1 1 d . . . . .
Ru1 Ru 0.11354(2) 0.32368(2) 0.12373(2) 0.01600(9) Uani 1 1 d . . . . .
Ru2 Ru 0.16183(2) 0.18777(2) 0.15379(2) 0.01425(9) Uani 1 1 d . . . . .
Ru3 Ru 0.33894(2) 0.80005(2) 0.34056(2) 0.01503(9) Uani 1 1 d . . . . .
Ru4 Ru 0.38740(2) 0.66657(2) 0.37724(2) 0.01445(9) Uani 1 1 d . . . . .
Cl1 Cl 0.27763(7) 0.36393(11) 0.22229(8) 0.0400(4) Uani 1 1 d . . . . .
Cl2 Cl 0.22589(7) 0.60853(11) 0.28671(8) 0.0390(4) Uani 1 1 d . . . . .
S1 S 0.02492(9) 0.28535(16) 0.34078(8) 0.0496(5) Uani 1 1 d . . . . .
S2 S 0.47352(8) 0.74427(19) 0.15880(8) 0.0612(7) Uani 1 1 d . . . . .
F1 F -0.08166(19) 0.2242(4) 0.2921(2) 0.0589(13) Uani 1 1 d . . . . .
F2 F -0.0326(3) 0.1452(4) 0.3619(3) 0.0832(18) Uani 1 1 d . . . . .
F3 F -0.0793(2) 0.2566(3) 0.3903(2) 0.0600(13) Uani 1 1 d . . . . .
F4 F 0.5694(3) 0.6557(3) 0.1264(3) 0.0835(19) Uani 1 1 d . . . . .
F5 F 0.5771(2) 0.7890(3) 0.1168(3) 0.0679(15) Uani 1 1 d . . . . .
F6 F 0.5884(2) 0.7315(4) 0.20831(19) 0.0587(13) Uani 1 1 d . . . . .
O1 O 0.0514(2) 0.2480(4) 0.2883(2) 0.0431(12) Uani 1 1 d . . . . .
O2 O 0.0562(2) 0.2800(4) 0.3998(2) 0.0543(15) Uani 1 1 d . . . . .
O3 O -0.0008(5) 0.3720(4) 0.3244(4) 0.118(4) Uani 1 1 d . . . . .
O4 O 0.4586(3) 0.7025(7) 0.2101(3) 0.106(3) Uani 1 1 d . . . . .
O5 O 0.4455(2) 0.7237(3) 0.0982(2) 0.0416(11) Uani 1 1 d . . . . .
O6 O 0.4729(3) 0.8425(5) 0.1718(4) 0.088(2) Uani 1 1 d . . . . .
N1 N 0.06933(19) 0.2167(3) 0.1562(2) 0.0178(9) Uani 1 1 d . . . . .
H1 H 0.0589 0.2257 0.2006 0.021 Uiso 1 1 calc R U . . .
N2 N 0.2005(2) 0.2847(3) 0.1035(2) 0.0182(9) Uani 1 1 d . . . . .
H2 H 0.2326 0.3158 0.1314 0.022 Uiso 1 1 calc R U . . .
N3 N 0.43176(19) 0.7692(3) 0.33936(19) 0.0160(8) Uani 1 1 d . . . . .
H3 H 0.4420 0.7559 0.2955 0.019 Uiso 1 1 calc R U . . .
N4 N 0.3010(2) 0.7089(3) 0.3963(2) 0.0182(9) Uani 1 1 d . . . . .
H4 H 0.2688 0.6756 0.3702 0.022 Uiso 1 1 calc R U . . .
C1 C 0.0802(3) 0.4535(3) 0.1566(3) 0.0274(12) Uani 1 1 d . . . . .
C2 C 0.1245(3) 0.4643(4) 0.1112(3) 0.0328(14) Uani 1 1 d . . . . .
C3 C 0.0989(3) 0.4287(4) 0.0525(3) 0.0340(14) Uani 1 1 d . . . . .
C4 C 0.0397(3) 0.3938(4) 0.0614(3) 0.0280(13) Uani 1 1 d . . . . .
C5 C 0.0292(3) 0.4073(3) 0.1266(3) 0.0252(12) Uani 1 1 d . . . . .
C6 C 0.0837(4) 0.4897(4) 0.2219(3) 0.0421(17) Uani 1 1 d . . . . .
H6A H 0.1236 0.5184 0.2312 0.051 Uiso 1 1 calc R U . . .
H6B H 0.0501 0.5313 0.2251 0.051 Uiso 1 1 calc R U . . .
H6C H 0.0795 0.4430 0.2522 0.051 Uiso 1 1 calc R U . . .
C7 C 0.1834(4) 0.5155(5) 0.1192(4) 0.055(2) Uani 1 1 d . . . . .
H7A H 0.2049 0.5118 0.0807 0.066 Uiso 1 1 calc R U . . .
H7B H 0.1737 0.5757 0.1276 0.066 Uiso 1 1 calc R U . . .
H7C H 0.2101 0.4923 0.1547 0.066 Uiso 1 1 calc R U . . .
C8 C 0.1253(4) 0.4350(5) -0.0105(3) 0.051(2) Uani 1 1 d . . . . .
H8A H 0.1666 0.4612 -0.0050 0.061 Uiso 1 1 calc R U . . .
H8B H 0.1285 0.3773 -0.0285 0.061 Uiso 1 1 calc R U . . .
H8C H 0.0982 0.4706 -0.0390 0.061 Uiso 1 1 calc R U . . .
C9 C -0.0060(3) 0.3575(5) 0.0120(3) 0.0423(17) Uani 1 1 d . . . . .
H9A H -0.0429 0.3381 0.0316 0.051 Uiso 1 1 calc R U . . .
H9B H -0.0178 0.4020 -0.0194 0.051 Uiso 1 1 calc R U . . .
H9C H 0.0126 0.3087 -0.0086 0.051 Uiso 1 1 calc R U . . .
C10 C -0.0288(3) 0.3840(4) 0.1558(3) 0.0350(14) Uani 1 1 d . . . . .
H10A H -0.0565 0.3524 0.1251 0.042 Uiso 1 1 calc R U . . .
H10B H -0.0186 0.3478 0.1929 0.042 Uiso 1 1 calc R U . . .
H10C H -0.0495 0.4365 0.1684 0.042 Uiso 1 1 calc R U . . .
C11 C 0.1605(3) 0.0701(4) 0.2139(3) 0.0256(12) Uani 1 1 d . . . . .
C12 C 0.1559(3) 0.0439(3) 0.1481(3) 0.0241(11) Uani 1 1 d . . . . .
C13 C 0.2112(3) 0.0696(3) 0.1224(3) 0.0226(11) Uani 1 1 d . . . . .
C14 C 0.2499(3) 0.1114(3) 0.1713(3) 0.0240(11) Uani 1 1 d . . . . .
C15 C 0.2198(3) 0.1084(4) 0.2276(3) 0.0272(12) Uani 1 1 d . . . . .
C16 C 0.1145(4) 0.0509(4) 0.2601(3) 0.0434(18) Uani 1 1 d . . . . .
H16A H 0.0776 0.0246 0.2382 0.052 Uiso 1 1 calc R U . . .
H16B H 0.1328 0.0110 0.2921 0.052 Uiso 1 1 calc R U . . .
H16C H 0.1029 0.1043 0.2804 0.052 Uiso 1 1 calc R U . . .
C17 C 0.1056(3) -0.0092(4) 0.1159(3) 0.0369(15) Uani 1 1 d . . . . .
H17A H 0.0727 -0.0176 0.1442 0.044 Uiso 1 1 calc R U . . .
H17B H 0.0886 0.0202 0.0775 0.044 Uiso 1 1 calc R U . . .
H17C H 0.1223 -0.0653 0.1048 0.044 Uiso 1 1 calc R U . . .
C18 C 0.2279(3) 0.0484(4) 0.0571(3) 0.0339(14) Uani 1 1 d . . . . .
H18A H 0.2683 0.0734 0.0505 0.041 Uiso 1 1 calc R U . . .
H18B H 0.2297 -0.0142 0.0520 0.041 Uiso 1 1 calc R U . . .
H18C H 0.1965 0.0722 0.0260 0.041 Uiso 1 1 calc R U . . .
C19 C 0.3145(3) 0.1433(5) 0.1657(3) 0.0384(15) Uani 1 1 d . . . . .
H19A H 0.3244 0.1386 0.1217 0.046 Uiso 1 1 calc R U . . .
H19B H 0.3175 0.2036 0.1790 0.046 Uiso 1 1 calc R U . . .
H19C H 0.3438 0.1085 0.1925 0.046 Uiso 1 1 calc R U . . .
C20 C 0.2476(4) 0.1345(5) 0.2918(3) 0.0445(18) Uani 1 1 d . . . . .
H20A H 0.2171 0.1263 0.3227 0.053 Uiso 1 1 calc R U . . .
H20B H 0.2842 0.0991 0.3035 0.053 Uiso 1 1 calc R U . . .
H20C H 0.2597 0.1952 0.2911 0.053 Uiso 1 1 calc R U . . .
C21 C 0.0210(2) 0.1706(3) 0.1210(2) 0.0193(10) Uani 1 1 d . . . . .
C22 C -0.0282(3) 0.1383(4) 0.1522(3) 0.0259(12) Uani 1 1 d . . . . .
H22 H -0.0298 0.1490 0.1959 0.031 Uiso 1 1 calc R U . . .
C23 C -0.0746(3) 0.0908(4) 0.1200(3) 0.0335(14) Uani 1 1 d . . . . .
H23 H -0.1077 0.0691 0.1418 0.040 Uiso 1 1 calc R U . . .
C24 C -0.0730(3) 0.0747(4) 0.0561(3) 0.0345(14) Uani 1 1 d . . . . .
H24 H -0.1047 0.0415 0.0342 0.041 Uiso 1 1 calc R U . . .
C25 C -0.0245(3) 0.1077(4) 0.0243(3) 0.0291(12) Uani 1 1 d . . . . .
H25 H -0.0235 0.0974 -0.0195 0.035 Uiso 1 1 calc R U . . .
C26 C 0.0221(2) 0.1553(4) 0.0565(2) 0.0220(11) Uani 1 1 d . . . . .
H26 H 0.0550 0.1777 0.0345 0.026 Uiso 1 1 calc R U . . .
C27 C 0.2225(3) 0.2713(3) 0.0431(2) 0.0199(10) Uani 1 1 d . . . . .
C28 C 0.1850(3) 0.2382(4) -0.0075(2) 0.0237(11) Uani 1 1 d . . . . .
H28 H 0.1427 0.2257 -0.0030 0.028 Uiso 1 1 calc R U . . .
C29 C 0.2101(3) 0.2234(4) -0.0648(3) 0.0300(13) Uani 1 1 d . . . . .
H29 H 0.1845 0.2012 -0.0995 0.036 Uiso 1 1 calc R U . . .
C30 C 0.2720(3) 0.2409(4) -0.0715(3) 0.0298(13) Uani 1 1 d . . . . .
H30 H 0.2889 0.2287 -0.1102 0.036 Uiso 1 1 calc R U . . .
C31 C 0.3088(3) 0.2758(4) -0.0223(3) 0.0298(13) Uani 1 1 d . . . . .
H31 H 0.3508 0.2895 -0.0273 0.036 Uiso 1 1 calc R U . . .
C32 C 0.2840(3) 0.2910(4) 0.0353(3) 0.0253(12) Uani 1 1 d . . . . .
H32 H 0.3094 0.3151 0.0694 0.030 Uiso 1 1 calc R U . . .
C33 C -0.0468(4) 0.2328(6) 0.3453(4) 0.053(2) Uani 1 1 d . . . . .
C34 C 0.3230(3) 0.9406(3) 0.3640(2) 0.0223(11) Uani 1 1 d . . . . .
C35 C 0.2647(3) 0.8989(3) 0.3525(3) 0.0217(11) Uani 1 1 d . . . . .
C36 C 0.2590(3) 0.8681(4) 0.2884(3) 0.0259(12) Uani 1 1 d . . . . .
C37 C 0.3141(3) 0.8917(4) 0.2605(3) 0.0243(11) Uani 1 1 d . . . . .
C38 C 0.3536(3) 0.9356(3) 0.3071(3) 0.0220(11) Uani 1 1 d . . . . .
C39 C 0.3455(3) 0.9872(4) 0.4235(3) 0.0297(13) Uani 1 1 d . . . . .
H39A H 0.3871 1.0100 0.4193 0.036 Uiso 1 1 calc R U . . .
H39B H 0.3172 1.0347 0.4307 0.036 Uiso 1 1 calc R U . . .
H39C H 0.3468 0.9472 0.4591 0.036 Uiso 1 1 calc R U . . .
C40 C 0.2147(3) 0.8972(4) 0.3968(3) 0.0339(14) Uani 1 1 d . . . . .
H40A H 0.1793 0.8644 0.3778 0.041 Uiso 1 1 calc R U . . .
H40B H 0.2304 0.8699 0.4365 0.041 Uiso 1 1 calc R U . . .
H40C H 0.2016 0.9562 0.4052 0.041 Uiso 1 1 calc R U . . .
C41 C 0.2019(3) 0.8308(4) 0.2546(3) 0.0369(15) Uani 1 1 d . . . . .
H41A H 0.1709 0.8205 0.2847 0.044 Uiso 1 1 calc R U . . .
H41B H 0.1852 0.8712 0.2222 0.044 Uiso 1 1 calc R U . . .
H41C H 0.2122 0.7764 0.2348 0.044 Uiso 1 1 calc R U . . .
C42 C 0.3237(3) 0.8839(4) 0.1918(3) 0.0350(14) Uani 1 1 d . . . . .
H42A H 0.3652 0.9043 0.1845 0.042 Uiso 1 1 calc R U . . .
H42B H 0.3193 0.8236 0.1788 0.042 Uiso 1 1 calc R U . . .
H42C H 0.2927 0.9188 0.1671 0.042 Uiso 1 1 calc R U . . .
C43 C 0.4143(3) 0.9763(4) 0.2955(3) 0.0306(13) Uani 1 1 d . . . . .
H43A H 0.4327 1.0023 0.3346 0.037 Uiso 1 1 calc R U . . .
H43B H 0.4423 0.9323 0.2812 0.037 Uiso 1 1 calc R U . . .
H43C H 0.4076 1.0208 0.2631 0.037 Uiso 1 1 calc R U . . .
C44 C 0.4051(3) 0.5719(3) 0.4563(3) 0.0227(11) Uani 1 1 d . . . . .
C45 C 0.3757(3) 0.5281(3) 0.4020(3) 0.0244(11) Uani 1 1 d . . . . .
C46 C 0.4171(3) 0.5307(3) 0.3534(3) 0.0237(11) Uani 1 1 d . . . . .
C47 C 0.4702(3) 0.5795(3) 0.3760(2) 0.0205(11) Uani 1 1 d . . . . .
C48 C 0.4635(3) 0.6031(3) 0.4406(2) 0.0209(11) Uani 1 1 d . . . . .
C49 C 0.3815(3) 0.5756(4) 0.5207(3) 0.0357(15) Uani 1 1 d . . . . .
H49A H 0.3401 0.5499 0.5191 0.043 Uiso 1 1 calc R U . . .
H49B H 0.4096 0.5437 0.5507 0.043 Uiso 1 1 calc R U . . .
H49C H 0.3794 0.6357 0.5343 0.043 Uiso 1 1 calc R U . . .
C50 C 0.3163(3) 0.4790(4) 0.4006(4) 0.0411(16) Uani 1 1 d . . . . .
H50A H 0.2971 0.4886 0.4400 0.049 Uiso 1 1 calc R U . . .
H50B H 0.2882 0.4987 0.3650 0.049 Uiso 1 1 calc R U . . .
H50C H 0.3246 0.4175 0.3958 0.049 Uiso 1 1 calc R U . . .
C51 C 0.4100(3) 0.4852(4) 0.2909(3) 0.0347(14) Uani 1 1 d . . . . .
H51A H 0.4454 0.4987 0.2670 0.042 Uiso 1 1 calc R U . . .
H51B H 0.4081 0.4230 0.2979 0.042 Uiso 1 1 calc R U . . .
H51C H 0.3717 0.5044 0.2672 0.042 Uiso 1 1 calc R U . . .
C52 C 0.5262(3) 0.5951(4) 0.3411(3) 0.0281(12) Uani 1 1 d . . . . .
H52A H 0.5559 0.6305 0.3669 0.034 Uiso 1 1 calc R U . . .
H52B H 0.5454 0.5399 0.3319 0.034 Uiso 1 1 calc R U . . .
H52C H 0.5140 0.6251 0.3015 0.034 Uiso 1 1 calc R U . . .
C53 C 0.5114(3) 0.6448(4) 0.4847(3) 0.0311(13) Uani 1 1 d . . . . .
H53A H 0.5472 0.6602 0.4619 0.037 Uiso 1 1 calc R U . . .
H53B H 0.4941 0.6968 0.5024 0.037 Uiso 1 1 calc R U . . .
H53C H 0.5244 0.6048 0.5188 0.037 Uiso 1 1 calc R U . . .
C54 C 0.4802(2) 0.8176(3) 0.3722(2) 0.0168(10) Uani 1 1 d . . . . .
C55 C 0.5320(2) 0.8400(4) 0.3404(3) 0.0230(11) Uani 1 1 d . . . . .
H55 H 0.5355 0.8204 0.2986 0.028 Uiso 1 1 calc R U . . .
C56 C 0.5782(3) 0.8914(4) 0.3705(3) 0.0283(12) Uani 1 1 d . . . . .
H56 H 0.6131 0.9074 0.3491 0.034 Uiso 1 1 calc R U . . .
C57 C 0.5733(3) 0.9190(4) 0.4316(3) 0.0308(13) Uani 1 1 d . . . . .
H57 H 0.6046 0.9549 0.4517 0.037 Uiso 1 1 calc R U . . .
C58 C 0.5233(3) 0.8948(4) 0.4637(3) 0.0273(12) Uani 1 1 d . . . . .
H58 H 0.5210 0.9124 0.5062 0.033 Uiso 1 1 calc R U . . .
C59 C 0.4763(3) 0.8447(3) 0.4341(3) 0.0222(11) Uani 1 1 d . . . . .
H59 H 0.4417 0.8289 0.4560 0.027 Uiso 1 1 calc R U . . .
C60 C 0.2796(2) 0.7255(3) 0.4570(2) 0.0201(10) Uani 1 1 d . . . . .
C61 C 0.2208(3) 0.6974(4) 0.4685(3) 0.0279(12) Uani 1 1 d . . . . .
H61 H 0.1967 0.6655 0.4373 0.033 Uiso 1 1 calc R U . . .
C62 C 0.1974(3) 0.7159(4) 0.5256(3) 0.0362(15) Uani 1 1 d . . . . .
H62 H 0.1571 0.6968 0.5334 0.043 Uiso 1 1 calc R U . . .
C63 C 0.2325(3) 0.7624(4) 0.5716(3) 0.0319(14) Uani 1 1 d . . . . .
H63 H 0.2160 0.7758 0.6104 0.038 Uiso 1 1 calc R U . . .
C64 C 0.2915(3) 0.7889(4) 0.5607(3) 0.0274(12) Uani 1 1 d . . . . .
H64 H 0.3158 0.8198 0.5923 0.033 Uiso 1 1 calc R U . . .
C65 C 0.3153(3) 0.7704(4) 0.5033(3) 0.0242(11) Uani 1 1 d . . . . .
H65 H 0.3559 0.7886 0.4959 0.029 Uiso 1 1 calc R U . . .
C66 C 0.5553(3) 0.7285(4) 0.1525(3) 0.0303(13) Uani 1 1 d . . . . .

loop_
_atom_site_aniso_label
_atom_site_aniso_U_11
_atom_site_aniso_U_22
_atom_site_aniso_U_33
_atom_site_aniso_U_23
_atom_site_aniso_U_13
_atom_site_aniso_U_12
Sn1 0.02326(19) 0.0301(2) 0.01465(16) -0.00642(14) 0.00181(14) -0.00253(15)
Sn2 0.02377(19) 0.02489(19) 0.01756(17) -0.00723(14) -0.00122(14) 0.00082(14)
Ru1 0.0184(2) 0.01616(19) 0.01393(18) -0.00115(14) 0.00402(15) 0.00005(14)
Ru2 0.01345(19) 0.01707(18) 0.01226(18) -0.00083(14) 0.00128(15) -0.00101(14)
Ru3 0.01457(19) 0.01668(19) 0.01365(18) -0.00243(15) 0.00003(15) 0.00129(15)
Ru4 0.01460(19) 0.01453(18) 0.01449(18) -0.00169(14) 0.00279(15) -0.00052(14)
Cl1 0.0295(8) 0.0507(10) 0.0398(8) -0.0193(7) 0.0035(7) -0.0170(7)
Cl2 0.0270(8) 0.0432(9) 0.0463(9) -0.0178(7) -0.0003(7) -0.0118(6)
S1 0.0358(10) 0.0870(15) 0.0279(8) -0.0055(9) 0.0135(7) -0.0052(9)
S2 0.0228(9) 0.139(2) 0.0218(8) 0.0012(11) 0.0031(7) -0.0036(11)
F1 0.029(2) 0.097(4) 0.049(3) 0.003(3) -0.0122(19) -0.001(2)
F2 0.130(5) 0.054(3) 0.062(3) -0.002(3) -0.011(3) -0.021(3)
F3 0.040(2) 0.085(4) 0.059(3) -0.006(3) 0.034(2) 0.001(2)
F4 0.104(5) 0.059(3) 0.083(4) -0.033(3) -0.022(3) 0.044(3)
F5 0.052(3) 0.075(3) 0.074(3) 0.035(3) -0.008(2) -0.015(2)
F6 0.035(2) 0.107(4) 0.033(2) 0.001(2) -0.0087(18) 0.012(2)
O1 0.032(3) 0.069(3) 0.029(2) -0.012(2) 0.009(2) 0.008(2)
O2 0.044(3) 0.096(4) 0.024(2) -0.007(3) 0.004(2) -0.026(3)
O3 0.220(11) 0.049(4) 0.094(6) 0.015(4) 0.072(6) 0.046(5)
O4 0.047(4) 0.236(11) 0.035(3) 0.023(5) 0.005(3) -0.032(5)
O5 0.044(3) 0.055(3) 0.025(2) 0.004(2) -0.004(2) -0.013(2)
O6 0.052(4) 0.084(5) 0.127(6) -0.060(5) 0.001(4) 0.017(3)
N1 0.015(2) 0.020(2) 0.018(2) -0.0013(17) 0.0017(17) -0.0002(16)
N2 0.018(2) 0.019(2) 0.018(2) -0.0035(17) 0.0052(17) -0.0023(16)
N3 0.017(2) 0.017(2) 0.0141(19) 0.0004(16) -0.0003(16) 0.0016(16)
N4 0.017(2) 0.021(2) 0.017(2) -0.0048(17) 0.0035(17) -0.0023(17)
C1 0.036(3) 0.017(3) 0.029(3) -0.005(2) 0.003(3) 0.006(2)
C2 0.042(4) 0.019(3) 0.039(3) 0.002(2) 0.009(3) 0.000(2)
C3 0.048(4) 0.022(3) 0.034(3) 0.011(2) 0.015(3) 0.013(3)
C4 0.038(3) 0.025(3) 0.021(3) 0.000(2) 0.001(2) 0.017(2)
C5 0.029(3) 0.021(3) 0.026(3) -0.003(2) 0.004(2) 0.010(2)
C6 0.058(5) 0.032(3) 0.035(4) -0.016(3) -0.001(3) 0.006(3)
C7 0.062(5) 0.027(3) 0.077(6) 0.005(4) 0.016(4) -0.016(3)
C8 0.074(6) 0.043(4) 0.038(4) 0.024(3) 0.023(4) 0.023(4)
C9 0.052(4) 0.043(4) 0.029(3) -0.010(3) -0.012(3) 0.022(3)
C10 0.026(3) 0.042(4) 0.037(3) -0.004(3) 0.007(3) 0.012(3)
C11 0.028(3) 0.021(3) 0.029(3) 0.007(2) 0.008(2) 0.007(2)
C12 0.026(3) 0.018(2) 0.028(3) 0.002(2) 0.000(2) 0.002(2)
C13 0.023(3) 0.021(3) 0.023(3) 0.001(2) 0.001(2) 0.007(2)
C14 0.020(3) 0.021(3) 0.030(3) 0.000(2) -0.003(2) 0.005(2)
C15 0.033(3) 0.025(3) 0.022(3) -0.001(2) -0.006(2) 0.007(2)
C16 0.057(5) 0.032(3) 0.045(4) 0.016(3) 0.027(4) 0.009(3)
C17 0.030(3) 0.021(3) 0.058(4) -0.007(3) -0.005(3) -0.005(2)
C18 0.044(4) 0.033(3) 0.025(3) -0.004(2) 0.008(3) 0.012(3)
C19 0.018(3) 0.043(4) 0.054(4) 0.003(3) -0.002(3) 0.000(3)
C20 0.067(5) 0.039(4) 0.024(3) -0.001(3) -0.018(3) 0.013(3)
C21 0.016(3) 0.019(2) 0.022(3) 0.000(2) 0.000(2) 0.0008(19)
C22 0.020(3) 0.037(3) 0.021(3) -0.001(2) 0.005(2) -0.003(2)
C23 0.023(3) 0.044(4) 0.034(3) 0.001(3) 0.004(3) -0.010(3)
C24 0.023(3) 0.041(4) 0.037(3) -0.007(3) -0.007(3) -0.011(3)
C25 0.029(3) 0.034(3) 0.024(3) -0.006(2) -0.003(2) -0.002(2)
C26 0.016(3) 0.029(3) 0.020(3) -0.004(2) 0.004(2) -0.002(2)
C27 0.024(3) 0.018(2) 0.019(2) 0.0016(19) 0.009(2) -0.001(2)
C28 0.024(3) 0.031(3) 0.017(2) 0.001(2) 0.006(2) 0.001(2)
C29 0.042(4) 0.033(3) 0.016(3) 0.003(2) 0.004(2) 0.007(3)
C30 0.042(4) 0.027(3) 0.024(3) 0.007(2) 0.018(3) 0.013(3)
C31 0.027(3) 0.034(3) 0.030(3) 0.007(2) 0.017(3) 0.000(2)
C32 0.025(3) 0.025(3) 0.027(3) 0.002(2) 0.009(2) -0.003(2)
C33 0.038(4) 0.082(6) 0.039(4) -0.023(4) 0.012(3) -0.007(4)
C34 0.030(3) 0.018(2) 0.018(2) -0.001(2) -0.003(2) 0.005(2)
C35 0.023(3) 0.019(2) 0.023(3) -0.003(2) 0.001(2) 0.008(2)
C36 0.023(3) 0.025(3) 0.028(3) -0.003(2) -0.009(2) 0.008(2)
C37 0.031(3) 0.022(3) 0.019(3) 0.000(2) -0.001(2) 0.009(2)
C38 0.027(3) 0.016(2) 0.022(3) 0.002(2) 0.000(2) 0.003(2)
C39 0.042(4) 0.024(3) 0.022(3) -0.008(2) -0.001(3) 0.005(2)
C40 0.028(3) 0.039(3) 0.035(3) -0.003(3) 0.006(3) 0.016(3)
C41 0.028(3) 0.039(4) 0.041(4) -0.010(3) -0.016(3) 0.010(3)
C42 0.051(4) 0.035(3) 0.020(3) 0.002(2) 0.002(3) 0.012(3)
C43 0.035(3) 0.023(3) 0.034(3) 0.006(2) 0.005(3) -0.002(2)
C44 0.031(3) 0.016(2) 0.022(3) 0.006(2) 0.004(2) 0.005(2)
C45 0.030(3) 0.013(2) 0.031(3) 0.004(2) 0.005(2) -0.001(2)
C46 0.031(3) 0.016(2) 0.024(3) 0.000(2) 0.002(2) 0.004(2)
C47 0.024(3) 0.017(2) 0.021(3) 0.001(2) 0.002(2) 0.007(2)
C48 0.026(3) 0.017(2) 0.020(3) 0.003(2) 0.003(2) 0.008(2)
C49 0.045(4) 0.035(3) 0.029(3) 0.014(3) 0.019(3) 0.009(3)
C50 0.040(4) 0.026(3) 0.058(4) 0.008(3) 0.008(3) -0.012(3)
C51 0.047(4) 0.023(3) 0.033(3) -0.012(2) -0.004(3) 0.006(3)
C52 0.025(3) 0.031(3) 0.029(3) 0.000(2) 0.009(2) 0.007(2)
C53 0.029(3) 0.033(3) 0.029(3) -0.005(3) -0.010(2) 0.009(2)
C54 0.015(2) 0.017(2) 0.018(2) 0.0017(18) 0.000(2) 0.0016(18)
C55 0.019(3) 0.030(3) 0.021(3) 0.002(2) 0.004(2) -0.003(2)
C56 0.017(3) 0.036(3) 0.033(3) 0.002(3) 0.003(2) -0.005(2)
C57 0.023(3) 0.031(3) 0.036(3) -0.005(3) -0.007(3) -0.009(2)
C58 0.028(3) 0.032(3) 0.021(3) -0.005(2) -0.001(2) -0.003(2)
C59 0.022(3) 0.024(3) 0.021(3) 0.000(2) 0.003(2) -0.001(2)
C60 0.021(3) 0.021(2) 0.020(2) 0.001(2) 0.007(2) 0.003(2)
C61 0.023(3) 0.028(3) 0.034(3) -0.001(2) 0.011(2) -0.002(2)
C62 0.030(3) 0.039(3) 0.043(4) 0.003(3) 0.023(3) 0.001(3)
C63 0.039(4) 0.037(3) 0.022(3) 0.007(2) 0.016(3) 0.015(3)
C64 0.034(3) 0.030(3) 0.019(3) 0.001(2) 0.004(2) 0.007(2)
C65 0.025(3) 0.026(3) 0.022(3) 0.001(2) 0.007(2) 0.001(2)
C66 0.033(3) 0.037(3) 0.021(3) 0.001(2) 0.004(2) 0.008(3)

loop_
_atom_type_symbol
_atom_type_description
_atom_type_scat_dispersion_real
_atom_type_scat_dispersion_imag
_atom_type_scat_source
C C 0.0033 0.0016
;
International Tables for Crystallography
(Vol. C, Tables 4.2.6.8 and 6.1.1.4)
;
H H 0.0000 0.0000
;
International Tables for Crystallography
(Vol. C, Table 6.1.1.4)
;
Cl Cl 0.1484 0.1585
;
International Tables for Crystallography
(Vol. C, Tables 4.2.6.8 and 6.1.1.4)
;
F F 0.0171 0.0103
;
International Tables for Crystallography
(Vol. C, Tables 4.2.6.8 and 6.1.1.4)
;
N N 0.0061 0.0033
;
International Tables for Crystallography
(Vol. C, Tables 4.2.6.8 and 6.1.1.4)
;
O O 0.0106 0.0060
;
International Tables for Crystallography
(Vol. C, Tables 4.2.6.8 and 6.1.1.4)
;
Ru Ru -1.2594 0.8363
;
International Tables for Crystallography
(Vol. C, Tables 4.2.6.8 and 6.1.1.4)
;
S S 0.1246 0.1234
;
International Tables for Crystallography
(Vol. C, Tables 4.2.6.8 and 6.1.1.4)
;
Sn Sn -0.6537 1.4246
;
International Tables for Crystallography
(Vol. C, Tables 4.2.6.8 and 6.1.1.4)
;

loop_
_geom_angle_atom_site_label_1
_geom_angle_atom_site_label_2
_geom_angle_atom_site_label_3
_geom_angle
_geom_angle_site_symmetry_1
_geom_angle_site_symmetry_3
_geom_angle_publ_flag
Cl1 Sn1 Ru2 95.17(4) . . ?
Cl1 Sn1 Ru1 98.52(4) . . ?
Ru2 Sn1 Ru1 51.852(13) . . ?
Cl2 Sn2 Ru3 96.99(4) . . ?
Cl2 Sn2 Ru4 96.31(4) . . ?
Ru3 Sn2 Ru4 51.996(13) . . ?
N2 Ru1 N1 106.98(17) . . ?
N2 Ru1 C2 98.9(2) . . ?
N1 Ru1 C2 153.0(2) . . ?
N2 Ru1 C3 98.8(2) . . ?
N1 Ru1 C3 140.5(2) . . ?
C2 Ru1 C3 37.6(2) . . ?
N2 Ru1 C5 159.44(19) . . ?
N1 Ru1 C5 93.14(19) . . ?
C2 Ru1 C5 61.9(2) . . ?
C3 Ru1 C5 61.7(2) . . ?
N2 Ru1 C4 129.15(19) . . ?
N1 Ru1 C4 104.9(2) . . ?
C2 Ru1 C4 62.2(2) . . ?
C3 Ru1 C4 36.8(2) . . ?
C5 Ru1 C4 37.21(19) . . ?
N2 Ru1 C1 130.2(2) . . ?
N1 Ru1 C1 116.27(19) . . ?
C2 Ru1 C1 37.1(2) . . ?
C3 Ru1 C1 61.9(2) . . ?
C5 Ru1 C1 36.7(2) . . ?
C4 Ru1 C1 61.8(2) . . ?
N2 Ru1 Ru2 54.25(12) . . ?
N1 Ru1 Ru2 53.97(12) . . ?
C2 Ru1 Ru2 147.59(18) . . ?
C3 Ru1 Ru2 148.40(15) . . ?
C5 Ru1 Ru2 146.32(15) . . ?
C4 Ru1 Ru2 147.31(15) . . ?
C1 Ru1 Ru2 146.62(15) . . ?
N2 Ru1 Sn1 80.60(12) . . ?
N1 Ru1 Sn1 80.13(12) . . ?
C2 Ru1 Sn1 96.91(18) . . ?
C3 Ru1 Sn1 134.28(18) . . ?
C5 Ru1 Sn1 107.67(14) . . ?
C4 Ru1 Sn1 143.77(14) . . ?
C1 Ru1 Sn1 83.53(15) . . ?
Ru2 Ru1 Sn1 63.849(15) . . ?
N1 Ru2 N2 106.99(17) . . ?
N1 Ru2 C11 95.99(19) . . ?
N2 Ru2 C11 156.82(19) . . ?
N1 Ru2 C12 99.67(19) . . ?
N2 Ru2 C12 136.28(19) . . ?
C11 Ru2 C12 37.9(2) . . ?
N1 Ru2 C14 157.57(19) . . ?
N2 Ru2 C14 95.42(19) . . ?
C11 Ru2 C14 61.7(2) . . ?
C12 Ru2 C14 61.8(2) . . ?
N1 Ru2 C13 132.25(19) . . ?
N2 Ru2 C13 102.51(18) . . ?
C11 Ru2 C13 62.1(2) . . ?
C12 Ru2 C13 36.7(2) . . ?
C14 Ru2 C13 37.2(2) . . ?
N1 Ru2 C15 125.4(2) . . ?
N2 Ru2 C15 121.7(2) . . ?
C11 Ru2 C15 36.7(2) . . ?
C12 Ru2 C15 61.6(2) . . ?
C14 Ru2 C15 36.3(2) . . ?
C13 Ru2 C15 61.2(2) . . ?
N1 Ru2 Ru1 54.24(12) . . ?
N2 Ru2 Ru1 53.98(12) . . ?
C11 Ru2 Ru1 147.13(14) . . ?
C12 Ru2 Ru1 146.61(15) . . ?
C14 Ru2 Ru1 147.74(14) . . ?
C13 Ru2 Ru1 146.93(14) . . ?
C15 Ru2 Ru1 148.46(14) . . ?
N1 Ru2 Sn1 80.51(12) . . ?
N2 Ru2 Sn1 80.75(12) . . ?
C11 Ru2 Sn1 100.56(15) . . ?
C12 Ru2 Sn1 138.47(15) . . ?
C14 Ru2 Sn1 104.65(14) . . ?
C13 Ru2 Sn1 141.58(14) . . ?
C15 Ru2 Sn1 84.23(14) . . ?
Ru1 Ru2 Sn1 64.299(16) . . ?
N4 Ru3 N3 106.46(17) . . ?
N4 Ru3 C36 106.2(2) . . ?
N3 Ru3 C36 144.50(19) . . ?
N4 Ru3 C37 142.0(2) . . ?
N3 Ru3 C37 107.89(19) . . ?
C36 Ru3 C37 37.0(2) . . ?
N4 Ru3 C38 153.76(18) . . ?
N3 Ru3 C38 92.82(18) . . ?
C36 Ru3 C38 61.7(2) . . ?
C37 Ru3 C38 37.0(2) . . ?
N4 Ru3 C35 94.59(18) . . ?
N3 Ru3 C35 149.61(18) . . ?
C36 Ru3 C35 37.38(19) . . ?
C37 Ru3 C35 61.80(19) . . ?
C38 Ru3 C35 61.3(2) . . ?
N4 Ru3 C34 117.28(18) . . ?
N3 Ru3 C34 112.99(19) . . ?
C36 Ru3 C34 62.0(2) . . ?
C37 Ru3 C34 61.82(19) . . ?
C38 Ru3 C34 36.85(19) . . ?
C35 Ru3 C34 36.6(2) . . ?
N4 Ru3 Ru4 53.84(12) . . ?
N3 Ru3 Ru4 53.92(11) . . ?
C36 Ru3 Ru4 149.16(15) . . ?
C37 Ru3 Ru4 148.68(14) . . ?
C38 Ru3 Ru4 146.35(14) . . ?
C35 Ru3 Ru4 147.20(14) . . ?
C34 Ru3 Ru4 145.19(13) . . ?
N4 Ru3 Sn2 80.67(11) . . ?
N3 Ru3 Sn2 80.81(11) . . ?
C36 Ru3 Sn2 91.18(14) . . ?
C37 Ru3 Sn2 89.27(14) . . ?
C38 Ru3 Sn2 120.72(14) . . ?
C35 Ru3 Sn2 124.97(14) . . ?
C34 Ru3 Sn2 150.29(13) . . ?
Ru4 Ru3 Sn2 64.361(15) . . ?
N4 Ru4 N3 106.98(17) . . ?
N4 Ru4 C45 97.94(19) . . ?
N3 Ru4 C45 154.57(19) . . ?
N4 Ru4 C44 99.34(19) . . ?
N3 Ru4 C44 138.14(19) . . ?
C45 Ru4 C44 37.6(2) . . ?
N4 Ru4 C47 159.23(18) . . ?
N3 Ru4 C47 93.55(18) . . ?
C45 Ru4 C47 62.0(2) . . ?
C44 Ru4 C47 61.88(19) . . ?
N4 Ru4 C48 130.58(18) . . ?
N3 Ru4 C48 103.28(18) . . ?
C45 Ru4 C48 62.1(2) . . ?
C44 Ru4 C48 36.7(2) . . ?
C47 Ru4 C48 37.27(18) . . ?
N4 Ru4 C46 128.29(19) . . ?
N3 Ru4 C46 118.71(18) . . ?
C45 Ru4 C46 36.8(2) . . ?
C44 Ru4 C46 61.69(19) . . ?
C47 Ru4 C46 36.7(2) . . ?
C48 Ru4 C46 61.56(19) . . ?
N4 Ru4 Ru3 54.06(12) . . ?
N3 Ru4 Ru3 54.24(11) . . ?
C45 Ru4 Ru3 147.68(15) . . ?
C44 Ru4 Ru3 147.60(14) . . ?
C47 Ru4 Ru3 146.64(14) . . ?
C48 Ru4 Ru3 146.91(14) . . ?
C46 Ru4 Ru3 147.64(14) . . ?
N4 Ru4 Sn2 80.35(12) . . ?
N3 Ru4 Sn2 80.53(11) . . ?
C45 Ru4 Sn2 99.12(15) . . ?
C44 Ru4 Sn2 136.63(15) . . ?
C47 Ru4 Sn2 106.70(14) . . ?
C48 Ru4 Sn2 143.35(13) . . ?
C46 Ru4 Sn2 84.35(14) . . ?
Ru3 Ru4 Sn2 63.644(15) . . ?
O2 S1 O1 119.5(3) . . ?
O2 S1 O3 114.4(5) . . ?
O1 S1 O3 110.7(4) . . ?
O2 S1 C33 106.9(4) . . ?
O1 S1 C33 105.6(3) . . ?
O3 S1 C33 96.7(5) . . ?
O4 S2 O5 121.5(4) . . ?
O4 S2 O6 109.0(6) . . ?
O5 S2 O6 112.1(4) . . ?
O4 S2 C66 107.6(4) . . ?
O5 S2 C66 104.4(3) . . ?
O6 S2 C66 99.9(3) . . ?
C21 N1 Ru2 123.3(3) . . ?
C21 N1 Ru1 124.6(3) . . ?
Ru2 N1 Ru1 71.79(14) . . ?
C21 N1 H1 110.6 . . ?
Ru2 N1 H1 110.6 . . ?
Ru1 N1 H1 110.6 . . ?
C27 N2 Ru1 127.8(4) . . ?
C27 N2 Ru2 122.8(3) . . ?
Ru1 N2 Ru2 71.77(13) . . ?
C27 N2 H2 109.7 . . ?
Ru1 N2 H2 109.7 . . ?
Ru2 N2 H2 109.7 . . ?
C54 N3 Ru4 124.4(3) . . ?
C54 N3 Ru3 123.3(3) . . ?
Ru4 N3 Ru3 71.84(14) . . ?
C54 N3 H3 110.7 . . ?
Ru4 N3 H3 110.7 . . ?
Ru3 N3 H3 110.7 . . ?
C60 N4 Ru4 127.3(3) . . ?
C60 N4 Ru3 124.8(3) . . ?
Ru4 N4 Ru3 72.09(14) . . ?
C60 N4 H4 109.2 . . ?
Ru4 N4 H4 109.2 . . ?
Ru3 N4 H4 109.2 . . ?
C5 C1 C2 107.2(5) . . ?
C5 C1 C6 125.6(6) . . ?
C2 C1 C6 127.0(6) . . ?
C5 C1 Ru1 70.7(3) . . ?
C2 C1 Ru1 69.3(3) . . ?
C6 C1 Ru1 128.8(4) . . ?
C1 C2 C3 108.2(6) . . ?
C1 C2 C7 126.7(6) . . ?
C3 C2 C7 124.5(6) . . ?
C1 C2 Ru1 73.6(3) . . ?
C3 C2 Ru1 71.8(3) . . ?
C7 C2 Ru1 127.4(5) . . ?
C4 C3 C2 108.6(5) . . ?
C4 C3 C8 124.0(7) . . ?
C2 C3 C8 127.0(7) . . ?
C4 C3 Ru1 73.1(3) . . ?
C2 C3 Ru1 70.6(3) . . ?
C8 C3 Ru1 127.5(4) . . ?
C3 C4 C5 106.9(5) . . ?
C3 C4 C9 127.1(6) . . ?
C5 C4 C9 125.7(6) . . ?
C3 C4 Ru1 70.2(3) . . ?
C5 C4 Ru1 70.6(3) . . ?
C9 C4 Ru1 128.6(4) . . ?
C1 C5 C4 109.0(5) . . ?
C1 C5 C10 125.8(5) . . ?
C4 C5 C10 124.9(6) . . ?
C1 C5 Ru1 72.6(3) . . ?
C4 C5 Ru1 72.2(3) . . ?
C10 C5 Ru1 125.9(4) . . ?
C1 C6 H6A 109.5 . . ?
C1 C6 H6B 109.5 . . ?
H6A C6 H6B 109.5 . . ?
C1 C6 H6C 109.5 . . ?
H6A C6 H6C 109.5 . . ?
H6B C6 H6C 109.5 . . ?
C2 C7 H7A 109.5 . . ?
C2 C7 H7B 109.5 . . ?
H7A C7 H7B 109.5 . . ?
C2 C7 H7C 109.5 . . ?
H7A C7 H7C 109.5 . . ?
H7B C7 H7C 109.5 . . ?
C3 C8 H8A 109.5 . . ?
C3 C8 H8B 109.5 . . ?
H8A C8 H8B 109.5 . . ?
C3 C8 H8C 109.5 . . ?
H8A C8 H8C 109.5 . . ?
H8B C8 H8C 109.5 . . ?
C4 C9 H9A 109.5 . . ?
C4 C9 H9B 109.5 . . ?
H9A C9 H9B 109.5 . . ?
C4 C9 H9C 109.5 . . ?
H9A C9 H9C 109.5 . . ?
H9B C9 H9C 109.5 . . ?
C5 C10 H10A 109.5 . . ?
C5 C10 H10B 109.5 . . ?
H10A C10 H10B 109.5 . . ?
C5 C10 H10C 109.5 . . ?
H10A C10 H10C 109.5 . . ?
H10B C10 H10C 109.5 . . ?
C15 C11 C12 107.5(5) . . ?
C15 C11 C16 126.2(6) . . ?
C12 C11 C16 125.9(6) . . ?
C15 C11 Ru2 73.8(3) . . ?
C12 C11 Ru2 71.4(3) . . ?
C16 C11 Ru2 125.8(4) . . ?
C13 C12 C11 107.7(5) . . ?
C13 C12 C17 126.1(5) . . ?
C11 C12 C17 125.9(5) . . ?
C13 C12 Ru2 72.2(3) . . ?
C11 C12 Ru2 70.7(3) . . ?
C17 C12 Ru2 127.9(4) . . ?
C12 C13 C14 108.0(5) . . ?
C12 C13 C18 125.0(5) . . ?
C14 C13 C18 126.7(5) . . ?
C12 C13 Ru2 71.2(3) . . ?
C14 C13 Ru2 71.3(3) . . ?
C18 C13 Ru2 127.6(4) . . ?
C15 C14 C13 108.4(5) . . ?
C15 C14 C19 125.5(5) . . ?
C13 C14 C19 125.7(5) . . ?
C15 C14 Ru2 73.2(3) . . ?
C13 C14 Ru2 71.5(3) . . ?
C19 C14 Ru2 126.6(4) . . ?
C14 C15 C11 108.2(5) . . ?
C14 C15 C20 125.7(6) . . ?
C11 C15 C20 125.9(6) . . ?
C14 C15 Ru2 70.5(3) . . ?
C11 C15 Ru2 69.5(3) . . ?
C20 C15 Ru2 129.4(4) . . ?
C11 C16 H16A 109.5 . . ?
C11 C16 H16B 109.5 . . ?
H16A C16 H16B 109.5 . . ?
C11 C16 H16C 109.5 . . ?
H16A C16 H16C 109.5 . . ?
H16B C16 H16C 109.5 . . ?
C12 C17 H17A 109.5 . . ?
C12 C17 H17B 109.5 . . ?
H17A C17 H17B 109.5 . . ?
C12 C17 H17C 109.5 . . ?
H17A C17 H17C 109.5 . . ?
H17B C17 H17C 109.5 . . ?
C13 C18 H18A 109.5 . . ?
C13 C18 H18B 109.5 . . ?
H18A C18 H18B 109.5 . . ?
C13 C18 H18C 109.5 . . ?
H18A C18 H18C 109.5 . . ?
H18B C18 H18C 109.5 . . ?
C14 C19 H19A 109.5 . . ?
C14 C19 H19B 109.5 . . ?
H19A C19 H19B 109.5 . . ?
C14 C19 H19C 109.5 . . ?
H19A C19 H19C 109.5 . . ?
H19B C19 H19C 109.5 . . ?
C15 C20 H20A 109.5 . . ?
C15 C20 H20B 109.5 . . ?
H20A C20 H20B 109.5 . . ?
C15 C20 H20C 109.5 . . ?
H20A C20 H20C 109.5 . . ?
H20B C20 H20C 109.5 . . ?
C26 C21 C22 119.0(5) . . ?
C26 C21 N1 121.9(5) . . ?
C22 C21 N1 119.1(5) . . ?
C23 C22 C21 120.6(5) . . ?
C23 C22 H22 119.7 . . ?
C21 C22 H22 119.7 . . ?
C22 C23 C24 120.4(6) . . ?
C22 C23 H23 119.8 . . ?
C24 C23 H23 119.8 . . ?
C23 C24 C25 119.5(5) . . ?
C23 C24 H24 120.3 . . ?
C25 C24 H24 120.3 . . ?
C26 C25 C24 120.3(5) . . ?
C26 C25 H25 119.9 . . ?
C24 C25 H25 119.9 . . ?
C25 C26 C21 120.3(5) . . ?
C25 C26 H26 119.9 . . ?
C21 C26 H26 119.9 . . ?
C28 C27 C32 119.5(5) . . ?
C28 C27 N2 122.3(5) . . ?
C32 C27 N2 118.2(5) . . ?
C27 C28 C29 119.5(5) . . ?
C27 C28 H28 120.3 . . ?
C29 C28 H28 120.3 . . ?
C30 C29 C28 120.6(6) . . ?
C30 C29 H29 119.7 . . ?
C28 C29 H29 119.7 . . ?
C31 C30 C29 120.2(5) . . ?
C31 C30 H30 119.9 . . ?
C29 C30 H30 119.9 . . ?
C30 C31 C32 119.5(5) . . ?
C30 C31 H31 120.2 . . ?
C32 C31 H31 120.2 . . ?
C27 C32 C31 120.7(6) . . ?
C27 C32 H32 119.7 . . ?
C31 C32 H32 119.7 . . ?
F3 C33 F1 111.2(7) . . ?
F3 C33 F2 102.0(7) . . ?
F1 C33 F2 102.3(6) . . ?
F3 C33 S1 116.5(6) . . ?
F1 C33 S1 116.4(6) . . ?
F2 C33 S1 106.3(6) . . ?
C35 C34 C38 107.3(5) . . ?
C35 C34 C39 125.7(5) . . ?
C38 C34 C39 126.9(5) . . ?
C35 C34 Ru3 71.0(3) . . ?
C38 C34 Ru3 70.9(3) . . ?
C39 C34 Ru3 127.1(4) . . ?
C34 C35 C36 108.5(5) . . ?
C34 C35 C40 125.5(5) . . ?
C36 C35 C40 125.6(5) . . ?
C34 C35 Ru3 72.4(3) . . ?
C36 C35 Ru3 70.8(3) . . ?
C40 C35 Ru3 128.4(4) . . ?
C37 C36 C35 107.6(5) . . ?
C37 C36 C41 125.9(5) . . ?
C35 C36 C41 125.8(6) . . ?
C37 C36 Ru3 71.9(3) . . ?
C35 C36 Ru3 71.8(3) . . ?
C41 C36 Ru3 129.0(4) . . ?
C36 C37 C38 107.8(5) . . ?
C36 C37 C42 125.2(5) . . ?
C38 C37 C42 126.3(6) . . ?
C36 C37 Ru3 71.1(3) . . ?
C38 C37 Ru3 71.6(3) . . ?
C42 C37 Ru3 130.1(4) . . ?
C37 C38 C34 108.8(5) . . ?
C37 C38 C43 124.7(5) . . ?
C34 C38 C43 126.3(5) . . ?
C37 C38 Ru3 71.4(3) . . ?
C34 C38 Ru3 72.3(3) . . ?
C43 C38 Ru3 126.5(4) . . ?
C34 C39 H39A 109.5 . . ?
C34 C39 H39B 109.5 . . ?
H39A C39 H39B 109.5 . . ?
C34 C39 H39C 109.5 . . ?
H39A C39 H39C 109.5 . . ?
H39B C39 H39C 109.5 . . ?
C35 C40 H40A 109.5 . . ?
C35 C40 H40B 109.5 . . ?
H40A C40 H40B 109.5 . . ?
C35 C40 H40C 109.5 . . ?
H40A C40 H40C 109.5 . . ?
H40B C40 H40C 109.5 . . ?
C36 C41 H41A 109.5 . . ?
C36 C41 H41B 109.5 . . ?
H41A C41 H41B 109.5 . . ?
C36 C41 H41C 109.5 . . ?
H41A C41 H41C 109.5 . . ?
H41B C41 H41C 109.5 . . ?
C37 C42 H42A 109.5 . . ?
C37 C42 H42B 109.5 . . ?
H42A C42 H42B 109.5 . . ?
C37 C42 H42C 109.5 . . ?
H42A C42 H42C 109.5 . . ?
H42B C42 H42C 109.5 . . ?
C38 C43 H43A 109.5 . . ?
C38 C43 H43B 109.5 . . ?
H43A C43 H43B 109.5 . . ?
C38 C43 H43C 109.5 . . ?
H43A C43 H43C 109.5 . . ?
H43B C43 H43C 109.5 . . ?
C48 C44 C45 108.2(5) . . ?
C48 C44 C49 125.5(5) . . ?
C45 C44 C49 126.0(5) . . ?
C48 C44 Ru4 72.5(3) . . ?
C45 C44 Ru4 70.8(3) . . ?
C49 C44 Ru4 127.5(4) . . ?
C46 C45 C44 107.8(5) . . ?
C46 C45 C50 126.5(6) . . ?
C44 C45 C50 125.2(5) . . ?
C46 C45 Ru4 73.2(3) . . ?
C44 C45 Ru4 71.6(3) . . ?
C50 C45 Ru4 127.0(4) . . ?
C45 C46 C47 108.1(5) . . ?
C45 C46 C51 127.2(5) . . ?
C47 C46 C51 124.6(5) . . ?
C45 C46 Ru4 70.0(3) . . ?
C47 C46 Ru4 70.6(3) . . ?
C51 C46 Ru4 128.6(4) . . ?
C46 C47 C48 108.2(5) . . ?
C46 C47 C52 125.7(5) . . ?
C48 C47 C52 125.7(5) . . ?
C46 C47 Ru4 72.7(3) . . ?
C48 C47 Ru4 72.0(3) . . ?
C52 C47 Ru4 126.2(4) . . ?
C44 C48 C47 107.6(5) . . ?
C44 C48 C53 126.0(5) . . ?
C47 C48 C53 126.2(5) . . ?
C44 C48 Ru4 70.8(3) . . ?
C47 C48 Ru4 70.7(3) . . ?
C53 C48 Ru4 128.3(4) . . ?
C44 C49 H49A 109.5 . . ?
C44 C49 H49B 109.5 . . ?
H49A C49 H49B 109.5 . . ?
C44 C49 H49C 109.5 . . ?
H49A C49 H49C 109.5 . . ?
H49B C49 H49C 109.5 . . ?
C45 C50 H50A 109.5 . . ?
C45 C50 H50B 109.5 . . ?
H50A C50 H50B 109.5 . . ?
C45 C50 H50C 109.5 . . ?
H50A C50 H50C 109.5 . . ?
H50B C50 H50C 109.5 . . ?
C46 C51 H51A 109.5 . . ?
C46 C51 H51B 109.5 . . ?
H51A C51 H51B 109.5 . . ?
C46 C51 H51C 109.5 . . ?
H51A C51 H51C 109.5 . . ?
H51B C51 H51C 109.5 . . ?
C47 C52 H52A 109.5 . . ?
C47 C52 H52B 109.5 . . ?
H52A C52 H52B 109.5 . . ?
C47 C52 H52C 109.5 . . ?
H52A C52 H52C 109.5 . . ?
H52B C52 H52C 109.5 . . ?
C48 C53 H53A 109.5 . . ?
C48 C53 H53B 109.5 . . ?
H53A C53 H53B 109.5 . . ?
C48 C53 H53C 109.5 . . ?
H53A C53 H53C 109.5 . . ?
H53B C53 H53C 109.5 . . ?
C59 C54 C55 119.8(5) . . ?
C59 C54 N3 121.4(5) . . ?
C55 C54 N3 118.7(5) . . ?
C56 C55 C54 119.5(5) . . ?
C56 C55 H55 120.2 . . ?
C54 C55 H55 120.2 . . ?
C57 C56 C55 120.1(5) . . ?
C57 C56 H56 119.9 . . ?
C55 C56 H56 119.9 . . ?
C58 C57 C56 120.4(5) . . ?
C58 C57 H57 119.8 . . ?
C56 C57 H57 119.8 . . ?
C57 C58 C59 120.2(5) . . ?
C57 C58 H58 119.9 . . ?
C59 C58 H58 119.9 . . ?
C58 C59 C54 119.9(5) . . ?
C58 C59 H59 120.1 . . ?
C54 C59 H59 120.1 . . ?
C61 C60 C65 119.7(5) . . ?
C61 C60 N4 118.4(5) . . ?
C65 C60 N4 121.8(5) . . ?
C62 C61 C60 120.0(6) . . ?
C62 C61 H61 120.0 . . ?
C60 C61 H61 120.0 . . ?
C61 C62 C63 120.4(6) . . ?
C61 C62 H62 119.8 . . ?
C63 C62 H62 119.8 . . ?
C64 C63 C62 119.8(5) . . ?
C64 C63 H63 120.1 . . ?
C62 C63 H63 120.1 . . ?
C63 C64 C65 120.1(6) . . ?
C63 C64 H64 120.0 . . ?
C65 C64 H64 120.0 . . ?
C60 C65 C64 120.0(5) . . ?
C60 C65 H65 120.0 . . ?
C64 C65 H65 120.0 . . ?
F4 C66 F5 105.3(6) . . ?
F4 C66 F6 106.3(5) . . ?
F5 C66 F6 107.1(6) . . ?
F4 C66 S2 114.6(5) . . ?
F5 C66 S2 110.3(4) . . ?
F6 C66 S2 112.7(4) . . ?

loop_
_geom_bond_atom_site_label_1
_geom_bond_atom_site_label_2
_geom_bond_distance
_geom_bond_site_symmetry_2
_geom_bond_publ_flag
Sn1 Cl1 2.5333(16) . ?
Sn1 Ru2 2.7617(5) . ?
Sn1 Ru1 2.7722(6) . ?
Sn2 Cl2 2.5312(16) . ?
Sn2 Ru3 2.7571(5) . ?
Sn2 Ru4 2.7740(6) . ?
Ru1 N2 2.060(4) . ?
Ru1 N1 2.067(4) . ?
Ru1 C2 2.217(6) . ?
Ru1 C3 2.233(6) . ?
Ru1 C5 2.249(5) . ?
Ru1 C4 2.270(5) . ?
Ru1 C1 2.274(5) . ?
Ru1 Ru2 2.4195(6) . ?
Ru2 N1 2.060(4) . ?
Ru2 N2 2.067(4) . ?
Ru2 C11 2.234(5) . ?
Ru2 C12 2.242(5) . ?
Ru2 C14 2.253(5) . ?
Ru2 C13 2.255(5) . ?
Ru2 C15 2.289(5) . ?
Ru3 N4 2.063(4) . ?
Ru3 N3 2.071(4) . ?
Ru3 C36 2.242(5) . ?
Ru3 C37 2.252(5) . ?
Ru3 C38 2.255(5) . ?
Ru3 C35 2.256(5) . ?
Ru3 C34 2.274(5) . ?
Ru3 Ru4 2.4245(5) . ?
Ru4 N4 2.057(4) . ?
Ru4 N3 2.062(4) . ?
Ru4 C45 2.235(5) . ?
Ru4 C44 2.245(5) . ?
Ru4 C47 2.249(5) . ?
Ru4 C48 2.267(5) . ?
Ru4 C46 2.277(5) . ?
S1 O2 1.379(5) . ?
S1 O1 1.422(5) . ?
S1 O3 1.488(7) . ?
S1 C33 1.767(8) . ?
S2 O4 1.334(7) . ?
S2 O5 1.416(5) . ?
S2 O6 1.551(7) . ?
S2 C66 1.806(6) . ?
F1 C33 1.314(9) . ?
F2 C33 1.434(11) . ?
F3 C33 1.290(8) . ?
F4 C66 1.308(7) . ?
F5 C66 1.322(7) . ?
F6 C66 1.337(7) . ?
N1 C21 1.428(7) . ?
N1 H1 1.0000 . ?
N2 C27 1.425(6) . ?
N2 H2 1.0000 . ?
N3 C54 1.426(6) . ?
N3 H3 1.0000 . ?
N4 C60 1.434(6) . ?
N4 H4 1.0000 . ?
C1 C5 1.424(8) . ?
C1 C2 1.429(9) . ?
C1 C6 1.497(8) . ?
C2 C3 1.434(9) . ?
C2 C7 1.502(9) . ?
C3 C4 1.420(9) . ?
C3 C8 1.507(8) . ?
C4 C5 1.442(7) . ?
C4 C9 1.492(9) . ?
C5 C10 1.494(8) . ?
C6 H6A 0.9800 . ?
C6 H6B 0.9800 . ?
C6 H6C 0.9800 . ?
C7 H7A 0.9800 . ?
C7 H7B 0.9800 . ?
C7 H7C 0.9800 . ?
C8 H8A 0.9800 . ?
C8 H8B 0.9800 . ?
C8 H8C 0.9800 . ?
C9 H9A 0.9800 . ?
C9 H9B 0.9800 . ?
C9 H9C 0.9800 . ?
C10 H10A 0.9800 . ?
C10 H10B 0.9800 . ?
C10 H10C 0.9800 . ?
C11 C15 1.425(8) . ?
C11 C12 1.454(8) . ?
C11 C16 1.490(8) . ?
C12 C13 1.416(8) . ?
C12 C17 1.489(8) . ?
C13 C14 1.437(8) . ?
C13 C18 1.504(7) . ?
C14 C15 1.415(8) . ?
C14 C19 1.499(8) . ?
C15 C20 1.502(8) . ?
C16 H16A 0.9800 . ?
C16 H16B 0.9800 . ?
C16 H16C 0.9800 . ?
C17 H17A 0.9800 . ?
C17 H17B 0.9800 . ?
C17 H17C 0.9800 . ?
C18 H18A 0.9800 . ?
C18 H18B 0.9800 . ?
C18 H18C 0.9800 . ?
C19 H19A 0.9800 . ?
C19 H19B 0.9800 . ?
C19 H19C 0.9800 . ?
C20 H20A 0.9800 . ?
C20 H20B 0.9800 . ?
C20 H20C 0.9800 . ?
C21 C26 1.396(7) . ?
C21 C22 1.398(7) . ?
C22 C23 1.381(8) . ?
C22 H22 0.9500 . ?
C23 C24 1.386(9) . ?
C23 H23 0.9500 . ?
C24 C25 1.395(9) . ?
C24 H24 0.9500 . ?
C25 C26 1.387(8) . ?
C25 H25 0.9500 . ?
C26 H26 0.9500 . ?
C27 C28 1.391(8) . ?
C27 C32 1.392(7) . ?
C28 C29 1.397(7) . ?
C28 H28 0.9500 . ?
C29 C30 1.388(9) . ?
C29 H29 0.9500 . ?
C30 C31 1.375(9) . ?
C30 H30 0.9500 . ?
C31 C32 1.400(8) . ?
C31 H31 0.9500 . ?
C32 H32 0.9500 . ?
C34 C35 1.424(8) . ?
C34 C38 1.431(7) . ?
C34 C39 1.503(7) . ?
C35 C36 1.442(8) . ?
C35 C40 1.497(8) . ?
C36 C37 1.427(8) . ?
C36 C41 1.495(8) . ?
C37 C38 1.429(8) . ?
C37 C42 1.500(7) . ?
C38 C43 1.499(8) . ?
C39 H39A 0.9800 . ?
C39 H39B 0.9800 . ?
C39 H39C 0.9800 . ?
C40 H40A 0.9800 . ?
C40 H40B 0.9800 . ?
C40 H40C 0.9800 . ?
C41 H41A 0.9800 . ?
C41 H41B 0.9800 . ?
C41 H41C 0.9800 . ?
C42 H42A 0.9800 . ?
C42 H42B 0.9800 . ?
C42 H42C 0.9800 . ?
C43 H43A 0.9800 . ?
C43 H43B 0.9800 . ?
C43 H43C 0.9800 . ?
C44 C48 1.421(8) . ?
C44 C45 1.444(8) . ?
C44 C49 1.505(7) . ?
C45 C46 1.425(8) . ?
C45 C50 1.496(8) . ?
C46 C47 1.427(8) . ?
C46 C51 1.504(8) . ?
C47 C48 1.443(7) . ?
C47 C52 1.496(8) . ?
C48 C53 1.488(8) . ?
C49 H49A 0.9800 . ?
C49 H49B 0.9800 . ?
C49 H49C 0.9800 . ?
C50 H50A 0.9800 . ?
C50 H50B 0.9800 . ?
C50 H50C 0.9800 . ?
C51 H51A 0.9800 . ?
C51 H51B 0.9800 . ?
C51 H51C 0.9800 . ?
C52 H52A 0.9800 . ?
C52 H52B 0.9800 . ?
C52 H52C 0.9800 . ?
C53 H53A 0.9800 . ?
C53 H53B 0.9800 . ?
C53 H53C 0.9800 . ?
C54 C59 1.393(7) . ?
C54 C55 1.403(7) . ?
C55 C56 1.395(8) . ?
C55 H55 0.9500 . ?
C56 C57 1.383(8) . ?
C56 H56 0.9500 . ?
C57 C58 1.382(8) . ?
C57 H57 0.9500 . ?
C58 C59 1.390(8) . ?
C58 H58 0.9500 . ?
C59 H59 0.9500 . ?
C60 C61 1.388(8) . ?
C60 C65 1.390(8) . ?
C61 C62 1.388(8) . ?
C61 H61 0.9500 . ?
C62 C63 1.391(10) . ?
C62 H62 0.9500 . ?
C63 C64 1.381(9) . ?
C63 H63 0.9500 . ?
C64 C65 1.397(7) . ?
C64 H64 0.9500 . ?
C65 H65 0.9500 . ?

loop_
_geom_hbond_atom_site_label_D
_geom_hbond_atom_site_label_H
_geom_hbond_atom_site_label_A
_geom_hbond_site_symmetry_D
_geom_hbond_site_symmetry_H
_geom_hbond_site_symmetry_A
_geom_hbond_distance_DA
_geom_hbond_distance_DH
_geom_hbond_distance_HA
_geom_hbond_angle_DHA
_geom_hbond_publ_flag
N1 H1 O1 . . . 2.914(6) 1.000 1.922 171.6 no
N2 H2 Cl1 . . . 3.161(4) 1.000 2.223 155.7 no
N3 H3 O4 . . . 3.043(8) 1.000 2.058 168.0 no
N4 H4 Cl2 . . . 3.144(4) 1.000 2.198 157.4 no

loop_
_geom_torsion_atom_site_label_1
_geom_torsion_atom_site_label_2
_geom_torsion_atom_site_label_3
_geom_torsion_atom_site_label_4
_geom_torsion
_geom_torsion_site_symmetry_1
_geom_torsion_site_symmetry_2
_geom_torsion_site_symmetry_3
_geom_torsion_site_symmetry_4
_geom_torsion_publ_flag
C5 C1 C2 C3 3.1(6) . . . . ?
C6 C1 C2 C3 -172.3(6) . . . . ?
Ru1 C1 C2 C3 64.0(4) . . . . ?
C5 C1 C2 C7 174.4(6) . . . . ?
C6 C1 C2 C7 -1.1(10) . . . . ?
Ru1 C1 C2 C7 -124.8(7) . . . . ?
C5 C1 C2 Ru1 -60.9(4) . . . . ?
C6 C1 C2 Ru1 123.7(6) . . . . ?
C1 C2 C3 C4 -1.6(7) . . . . ?
C7 C2 C3 C4 -173.1(6) . . . . ?
Ru1 C2 C3 C4 63.6(4) . . . . ?
C1 C2 C3 C8 171.9(6) . . . . ?
C7 C2 C3 C8 0.4(10) . . . . ?
Ru1 C2 C3 C8 -122.9(6) . . . . ?
C1 C2 C3 Ru1 -65.1(4) . . . . ?
C7 C2 C3 Ru1 123.3(7) . . . . ?
C2 C3 C4 C5 -0.6(6) . . . . ?
C8 C3 C4 C5 -174.3(5) . . . . ?
Ru1 C3 C4 C5 61.4(4) . . . . ?
C2 C3 C4 C9 174.0(6) . . . . ?
C8 C3 C4 C9 0.2(9) . . . . ?
Ru1 C3 C4 C9 -124.0(6) . . . . ?
C2 C3 C4 Ru1 -62.0(4) . . . . ?
C8 C3 C4 Ru1 124.2(6) . . . . ?
C2 C1 C5 C4 -3.5(6) . . . . ?
C6 C1 C5 C4 172.0(6) . . . . ?
Ru1 C1 C5 C4 -63.4(4) . . . . ?
C2 C1 C5 C10 -177.9(5) . . . . ?
C6 C1 C5 C10 -2.4(9) . . . . ?
Ru1 C1 C5 C10 122.1(6) . . . . ?
C2 C1 C5 Ru1 60.0(4) . . . . ?
C6 C1 C5 Ru1 -124.5(6) . . . . ?
C3 C4 C5 C1 2.5(6) . . . . ?
C9 C4 C5 C1 -172.1(5) . . . . ?
Ru1 C4 C5 C1 63.7(4) . . . . ?
C3 C4 C5 C10 177.1(5) . . . . ?
C9 C4 C5 C10 2.4(9) . . . . ?
Ru1 C4 C5 C10 -121.8(6) . . . . ?
C3 C4 C5 Ru1 -61.2(4) . . . . ?
C9 C4 C5 Ru1 124.2(6) . . . . ?
C15 C11 C12 C13 -2.3(6) . . . . ?
C16 C11 C12 C13 -175.6(5) . . . . ?
Ru2 C11 C12 C13 63.1(4) . . . . ?
C15 C11 C12 C17 171.2(5) . . . . ?
C16 C11 C12 C17 -2.1(9) . . . . ?
Ru2 C11 C12 C17 -123.4(6) . . . . ?
C15 C11 C12 Ru2 -65.4(4) . . . . ?
C16 C11 C12 Ru2 121.2(6) . . . . ?
C11 C12 C13 C14 0.0(6) . . . . ?
C17 C12 C13 C14 -173.5(5) . . . . ?
Ru2 C12 C13 C14 62.2(4) . . . . ?
C11 C12 C13 C18 174.6(5) . . . . ?
C17 C12 C13 C18 1.1(9) . . . . ?
Ru2 C12 C13 C18 -123.2(5) . . . . ?
C11 C12 C13 Ru2 -62.2(4) . . . . ?
C17 C12 C13 Ru2 124.3(6) . . . . ?
C12 C13 C14 C15 2.3(6) . . . . ?
C18 C13 C14 C15 -172.2(5) . . . . ?
Ru2 C13 C14 C15 64.4(4) . . . . ?
C12 C13 C14 C19 175.7(5) . . . . ?
C18 C13 C14 C19 1.2(9) . . . . ?
Ru2 C13 C14 C19 -122.2(6) . . . . ?
C12 C13 C14 Ru2 -62.1(4) . . . . ?
C18 C13 C14 Ru2 123.5(6) . . . . ?
C13 C14 C15 C11 -3.7(6) . . . . ?
C19 C14 C15 C11 -177.1(5) . . . . ?
Ru2 C14 C15 C11 59.5(4) . . . . ?
C13 C14 C15 C20 171.7(5) . . . . ?
C19 C14 C15 C20 -1.7(9) . . . . ?
Ru2 C14 C15 C20 -125.0(6) . . . . ?
C13 C14 C15 Ru2 -63.2(4) . . . . ?
C19 C14 C15 Ru2 123.4(6) . . . . ?
C12 C11 C15 C14 3.7(6) . . . . ?
C16 C11 C15 C14 177.0(5) . . . . ?
Ru2 C11 C15 C14 -60.1(4) . . . . ?
C12 C11 C15 C20 -171.7(5) . . . . ?
C16 C11 C15 C20 1.6(9) . . . . ?
Ru2 C11 C15 C20 124.5(6) . . . . ?
C12 C11 C15 Ru2 63.8(4) . . . . ?
C16 C11 C15 Ru2 -122.8(6) . . . . ?
Ru2 N1 C21 C26 -50.6(6) . . . . ?
Ru1 N1 C21 C26 39.3(7) . . . . ?
Ru2 N1 C21 C22 128.1(5) . . . . ?
Ru1 N1 C21 C22 -141.9(4) . . . . ?
C26 C21 C22 C23 1.0(9) . . . . ?
N1 C21 C22 C23 -177.8(5) . . . . ?
C21 C22 C23 C24 -0.1(10) . . . . ?
C22 C23 C24 C25 -0.8(10) . . . . ?
C23 C24 C25 C26 0.8(10) . . . . ?
C24 C25 C26 C21 0.1(9) . . . . ?
C22 C21 C26 C25 -1.0(8) . . . . ?
N1 C21 C26 C25 177.7(5) . . . . ?
Ru1 N2 C27 C28 -35.5(7) . . . . ?
Ru2 N2 C27 C28 56.2(6) . . . . ?
Ru1 N2 C27 C32 145.5(4) . . . . ?
Ru2 N2 C27 C32 -122.8(5) . . . . ?
C32 C27 C28 C29 1.5(8) . . . . ?
N2 C27 C28 C29 -177.5(5) . . . . ?
C27 C28 C29 C30 0.5(9) . . . . ?
C28 C29 C30 C31 -2.2(9) . . . . ?
C29 C30 C31 C32 2.0(9) . . . . ?
C28 C27 C32 C31 -1.7(8) . . . . ?
N2 C27 C32 C31 177.3(5) . . . . ?
C30 C31 C32 C27 -0.1(9) . . . . ?
O2 S1 C33 F3 51.5(8) . . . . ?
O1 S1 C33 F3 179.7(7) . . . . ?
O3 S1 C33 F3 -66.5(8) . . . . ?
O2 S1 C33 F1 -174.3(6) . . . . ?
O1 S1 C33 F1 -46.1(8) . . . . ?
O3 S1 C33 F1 67.6(7) . . . . ?
O2 S1 C33 F2 -61.2(6) . . . . ?
O1 S1 C33 F2 67.0(5) . . . . ?
O3 S1 C33 F2 -179.3(5) . . . . ?
C38 C34 C35 C36 0.0(6) . . . . ?
C39 C34 C35 C36 175.5(5) . . . . ?
Ru3 C34 C35 C36 -61.9(4) . . . . ?
C38 C34 C35 C40 -173.1(5) . . . . ?
C39 C34 C35 C40 2.4(9) . . . . ?
Ru3 C34 C35 C40 125.0(5) . . . . ?
C38 C34 C35 Ru3 61.9(4) . . . . ?
C39 C34 C35 Ru3 -122.5(5) . . . . ?
C34 C35 C36 C37 -0.4(6) . . . . ?
C40 C35 C36 C37 172.6(5) . . . . ?
Ru3 C35 C36 C37 -63.4(4) . . . . ?
C34 C35 C36 C41 -171.6(5) . . . . ?
C40 C35 C36 C41 1.5(9) . . . . ?
Ru3 C35 C36 C41 125.4(6) . . . . ?
C34 C35 C36 Ru3 62.9(4) . . . . ?
C40 C35 C36 Ru3 -124.0(5) . . . . ?
C35 C36 C37 C38 0.7(6) . . . . ?
C41 C36 C37 C38 171.9(5) . . . . ?
Ru3 C36 C37 C38 -62.6(4) . . . . ?
C35 C36 C37 C42 -170.4(5) . . . . ?
C41 C36 C37 C42 0.8(9) . . . . ?
Ru3 C36 C37 C42 126.3(5) . . . . ?
C35 C36 C37 Ru3 63.4(4) . . . . ?
C41 C36 C37 Ru3 -125.5(6) . . . . ?
C36 C37 C38 C34 -0.8(6) . . . . ?
C42 C37 C38 C34 170.2(5) . . . . ?
Ru3 C37 C38 C34 -63.1(4) . . . . ?
C36 C37 C38 C43 -175.7(5) . . . . ?
C42 C37 C38 C43 -4.7(9) . . . . ?
Ru3 C37 C38 C43 122.1(5) . . . . ?
C36 C37 C38 Ru3 62.3(4) . . . . ?
C42 C37 C38 Ru3 -126.7(6) . . . . ?
C35 C34 C38 C37 0.5(6) . . . . ?
C39 C34 C38 C37 -175.0(5) . . . . ?
Ru3 C34 C38 C37 62.5(4) . . . . ?
C35 C34 C38 C43 175.3(5) . . . . ?
C39 C34 C38 C43 -0.2(9) . . . . ?
Ru3 C34 C38 C43 -122.7(5) . . . . ?
C35 C34 C38 Ru3 -62.0(4) . . . . ?
C39 C34 C38 Ru3 122.5(5) . . . . ?
C48 C44 C45 C46 1.5(6) . . . . ?
C49 C44 C45 C46 -172.3(5) . . . . ?
Ru4 C44 C45 C46 64.7(4) . . . . ?
C48 C44 C45 C50 174.0(5) . . . . ?
C49 C44 C45 C50 0.2(9) . . . . ?
Ru4 C44 C45 C50 -122.8(6) . . . . ?
C48 C44 C45 Ru4 -63.2(4) . . . . ?
C49 C44 C45 Ru4 122.9(5) . . . . ?
C44 C45 C46 C47 -3.1(6) . . . . ?
C50 C45 C46 C47 -175.5(5) . . . . ?
Ru4 C45 C46 C47 60.6(4) . . . . ?
C44 C45 C46 C51 172.5(5) . . . . ?
C50 C45 C46 C51 0.1(9) . . . . ?
Ru4 C45 C46 C51 -123.8(6) . . . . ?
C44 C45 C46 Ru4 -63.7(4) . . . . ?
C50 C45 C46 Ru4 123.9(6) . . . . ?
C45 C46 C47 C48 3.5(6) . . . . ?
C51 C46 C47 C48 -172.3(5) . . . . ?
Ru4 C46 C47 C48 63.7(3) . . . . ?
C45 C46 C47 C52 177.3(5) . . . . ?
C51 C46 C47 C52 1.5(9) . . . . ?
Ru4 C46 C47 C52 -122.5(5) . . . . ?
C45 C46 C47 Ru4 -60.2(4) . . . . ?
C51 C46 C47 Ru4 124.0(5) . . . . ?
C45 C44 C48 C47 0.6(6) . . . . ?
C49 C44 C48 C47 174.5(5) . . . . ?
Ru4 C44 C48 C47 -61.5(3) . . . . ?
C45 C44 C48 C53 -173.9(5) . . . . ?
C49 C44 C48 C53 0.0(8) . . . . ?
Ru4 C44 C48 C53 123.9(5) . . . . ?
C45 C44 C48 Ru4 62.1(4) . . . . ?
C49 C44 C48 Ru4 -124.0(5) . . . . ?
C46 C47 C48 C44 -2.6(6) . . . . ?
C52 C47 C48 C44 -176.3(5) . . . . ?
Ru4 C47 C48 C44 61.6(3) . . . . ?
C46 C47 C48 C53 172.0(5) . . . . ?
C52 C47 C48 C53 -1.8(8) . . . . ?
Ru4 C47 C48 C53 -123.9(5) . . . . ?
C46 C47 C48 Ru4 -64.1(4) . . . . ?
C52 C47 C48 Ru4 122.1(5) . . . . ?
Ru4 N3 C54 C59 -44.8(6) . . . . ?
Ru3 N3 C54 C59 45.0(6) . . . . ?
Ru4 N3 C54 C55 136.9(4) . . . . ?
Ru3 N3 C54 C55 -133.3(4) . . . . ?
C59 C54 C55 C56 -1.9(8) . . . . ?
N3 C54 C55 C56 176.5(5) . . . . ?
C54 C55 C56 C57 0.8(9) . . . . ?
C55 C56 C57 C58 1.2(9) . . . . ?
C56 C57 C58 C59 -2.1(9) . . . . ?
C57 C58 C59 C54 1.0(9) . . . . ?
C55 C54 C59 C58 1.0(8) . . . . ?
N3 C54 C59 C58 -177.3(5) . . . . ?
Ru4 N4 C60 C61 -136.8(4) . . . . ?
Ru3 N4 C60 C61 129.9(5) . . . . ?
Ru4 N4 C60 C65 44.8(7) . . . . ?
Ru3 N4 C60 C65 -48.5(7) . . . . ?
C65 C60 C61 C62 1.5(9) . . . . ?
N4 C60 C61 C62 -176.9(5) . . . . ?
C60 C61 C62 C63 -0.3(9) . . . . ?
C61 C62 C63 C64 -1.0(9) . . . . ?
C62 C63 C64 C65 1.1(9) . . . . ?
C61 C60 C65 C64 -1.5(8) . . . . ?
N4 C60 C65 C64 176.9(5) . . . . ?
C63 C64 C65 C60 0.2(8) . . . . ?
O4 S2 C66 F4 82.3(7) . . . . ?
O5 S2 C66 F4 -48.0(6) . . . . ?
O6 S2 C66 F4 -164.0(6) . . . . ?
O4 S2 C66 F5 -159.1(6) . . . . ?
O5 S2 C66 F5 70.5(5) . . . . ?
O6 S2 C66 F5 -45.5(6) . . . . ?
O4 S2 C66 F6 -39.5(7) . . . . ?
O5 S2 C66 F6 -169.8(5) . . . . ?
O6 S2 C66 F6 74.2(6) . . . . ?
